data_2226243
loop_
_publ_author_name
'Kimmel, Roman'
'Ne\<cas, Marek'
'Kafka, Stanislav'
'Ko\<smrlj, Janez'
'V\'icha, Robert'

_publ_section_title
;
 3-Ethyl-8-methoxy-4-(2,3,4,6-tetra-<i>O</i>-acetyl-\b-<small>D</small>-glucopyranosyloxy)quinolin-2(1<i>H</i>)-one
;
_journal_coeditor_code NK2031
_journal_issue 6
_journal_name_full 'Acta Crystallographica Section E'
_journal_page_first o1328
_journal_page_last o1329
_journal_paper_doi 10.1107/S1600536810016636
_journal_volume 66
_journal_year 2010
_chemical_formula_iupac 'C26 H31 N O12'
_chemical_formula_moiety 'C26 H31 N O12'
_chemical_formula_sum 'C26 H31 N O12'
_chemical_formula_weight 549.52
_chemical_melting_point_gt 452
_chemical_melting_point_lt 455
_chemical_name_systematic
;3-Ethyl-8-methoxy-4-(2,3,4,6-tetra-<i>O</i>-acetyl-\b-D-
glucopyranosyloxy)quinolin-2(1<i>H</i>)-one
;
_space_group_IT_number 19
_symmetry_cell_setting orthorhombic
_symmetry_space_group_name_Hall 'P 2ac 2ab'
_symmetry_space_group_name_H-M 'P 21 21 21'
_atom_sites_solution_hydrogens geom
_atom_sites_solution_primary direct
_atom_sites_solution_secondary difmap
_audit_creation_method SHELXL-97
_cell_angle_alpha 90.0
_cell_angle_beta 90.0
_cell_angle_gamma 90.0
_cell_formula_units_Z 4
_cell_length_a 5.36993(11)
_cell_length_b 19.2205(6)
_cell_length_c 27.2479(6)
_cell_measurement_reflns_used 17385
_cell_measurement_temperature 150(2)
_cell_measurement_theta_max 27.1871
_cell_measurement_theta_min 3.0772
_cell_volume 2812.33(12)
_computing_cell_refinement 'CrysAlis RED (Oxford  Diffraction, 2006)'
_computing_data_collection 'CrysAlis CCD (Oxford Diffraction,  2006)'
_computing_data_reduction 'CrysAlis RED (Oxford Diffraction, 2006)'
_computing_molecular_graphics 'ORTEP-3 (Farrugia, 1997) and Mercury (Macrae <i>et al.</i>,  2008)'
_computing_publication_material 'SHELXL97 (Sheldrick, 2008)'
_computing_structure_refinement 'SHELXL97 (Sheldrick, 2008)'
_computing_structure_solution 'SHELXS97 (Sheldrick, 2008)'
_diffrn_ambient_temperature 150(2)
_diffrn_detector_area_resol_mean 0.06
_diffrn_measured_fraction_theta_full 0.996
_diffrn_measured_fraction_theta_max 0.942
_diffrn_measurement_device_type 'Kuma KM-4 CCD diffractometer'
_diffrn_measurement_method '\w scan'
_diffrn_radiation_monochromator graphite
_diffrn_radiation_source 'fine-focus sealed tube'
_diffrn_radiation_type MoK\a
_diffrn_radiation_wavelength 0.71073
_diffrn_reflns_av_R_equivalents 0.0196
_diffrn_reflns_av_sigmaI/netI 0.0167
_diffrn_reflns_limit_h_max 6
_diffrn_reflns_limit_h_min -6
_diffrn_reflns_limit_k_max 24
_diffrn_reflns_limit_k_min -13
_diffrn_reflns_limit_l_max 34
_diffrn_reflns_limit_l_min -34
_diffrn_reflns_number 32021
_diffrn_reflns_theta_full 25.00
_diffrn_reflns_theta_max 27.28
_diffrn_reflns_theta_min 3.09
_diffrn_standards_decay_% 0
_diffrn_standards_interval_count 0
_diffrn_standards_interval_time 0
_diffrn_standards_number 0
_exptl_absorpt_coefficient_mu 0.104
_exptl_absorpt_correction_T_max 0.9674
_exptl_absorpt_correction_T_min 0.9183
_exptl_absorpt_correction_type multi-scan
_exptl_absorpt_process_details '(CrysAlis RED; Oxford Diffraction, 2006)'
_exptl_crystal_colour colourless
_exptl_crystal_density_diffrn 1.298
_exptl_crystal_density_method 'not measured'
_exptl_crystal_description block
_exptl_crystal_F_000 1160
_exptl_crystal_size_max 0.40
_exptl_crystal_size_mid 0.40
_exptl_crystal_size_min 0.30
_refine_diff_density_max 0.166
_refine_diff_density_min -0.133
_refine_ls_extinction_method none
_refine_ls_goodness_of_fit_ref 1.086
_refine_ls_hydrogen_treatment constr
_refine_ls_matrix_type full
_refine_ls_number_parameters 387
_refine_ls_number_reflns 3429
_refine_ls_number_restraints 81
_refine_ls_restrained_S_all 1.097
_refine_ls_R_factor_all 0.0392
_refine_ls_R_factor_gt 0.0317
_refine_ls_shift/su_max 0.000
_refine_ls_shift/su_mean 0.000
_refine_ls_structure_factor_coef Fsqd
_refine_ls_weighting_details 'calc w=1/[\s^2^(Fo^2^)+(0.0384P)^2^+0.5245P] where P=(Fo^2^+2Fc^2^)/3'
_refine_ls_weighting_scheme calc
_refine_ls_wR_factor_gt 0.0777
_refine_ls_wR_factor_ref 0.0797
_reflns_number_gt 2990
_reflns_number_total 3429
_reflns_threshold_expression I>2\s(I)
_cod_data_source_file nk2031.cif
_cod_data_source_block I
_cod_original_cell_volume 2812.33(11)
_cod_database_code 2226243
_cod_database_fobs_code 2226243

loop_
_symmetry_equiv_pos_as_xyz
'x, y, z'
'-x+1/2, -y, z+1/2'
'-x, y+1/2, -z+1/2'
'x+1/2, -y+1/2, -z'

loop_
_atom_site_type_symbol
_atom_site_label
_atom_site_fract_x
_atom_site_fract_y
_atom_site_fract_z
_atom_site_U_iso_or_equiv
_atom_site_adp_type
_atom_site_calc_flag
_atom_site_refinement_flags
_atom_site_occupancy
_atom_site_disorder_assembly
_atom_site_disorder_group
O O1 0.8708(3) 0.25786(7) 0.53327(5) 0.0341(3) Uani d . 1 . .
O O2 1.3082(3) 0.37931(8) 0.41238(6) 0.0427(4) Uani d . 1 . .
O O3 0.4748(3) 0.47871(7) 0.53992(5) 0.0271(3) Uani d . 1 . .
O O4 0.6219(3) 0.48949(7) 0.61770(5) 0.0282(3) Uani d . 1 A .
O O5 0.6116(3) 0.45605(8) 0.71945(5) 0.0410(4) Uani d . 1 . .
O O6 0.5932(3) 0.62765(8) 0.70831(5) 0.0350(3) Uani d . 1 . .
O O7 0.2195(3) 0.66554(7) 0.64089(5) 0.0315(3) Uani d . 1 A .
O O8 0.3834(3) 0.62367(7) 0.53780(5) 0.0281(3) Uani d . 1 . .
O O9 -0.0246(3) 0.64890(8) 0.54408(6) 0.0426(4) Uani d D 1 . .
O O10 0.3960(4) 0.76681(8) 0.62089(7) 0.0567(5) Uani d . 1 A .
O O11 0.2632(5) 0.59852(14) 0.75466(8) 0.0878(9) Uani d . 1 . .
N N1 1.0003(3) 0.34410(8) 0.48366(6) 0.0270(4) Uani d . 1 . .
H H1 1.1186 0.3166 0.4726 0.032 Uiso calc R 1 . .
C C1 0.8445(4) 0.31841(10) 0.51878(7) 0.0275(4) Uani d . 1 . .
C C2 0.6558(4) 0.36595(10) 0.53815(7) 0.0277(4) Uani d . 1 . .
C C3 0.6499(4) 0.43204(10) 0.52114(7) 0.0252(4) Uani d . 1 . .
C C4 0.8076(4) 0.45683(10) 0.48212(7) 0.0248(4) Uani d . 1 . .
C C5 0.7871(4) 0.52319(10) 0.46025(7) 0.0306(4) Uani d . 1 . .
H H5 0.6672 0.5556 0.4719 0.037 Uiso calc R 1 . .
C C6 0.9409(5) 0.54054(11) 0.42219(8) 0.0369(5) Uani d . 1 . .
H H6 0.9236 0.5848 0.4071 0.044 Uiso calc R 1 . .
C C7 1.1230(5) 0.49464(11) 0.40506(8) 0.0363(5) Uani d . 1 . .
H H7 1.2315 0.5083 0.3793 0.044 Uiso calc R 1 . .
C C8 1.1447(4) 0.42976(11) 0.42563(7) 0.0312(5) Uani d . 1 . .
C C9 0.9848(4) 0.41033(10) 0.46433(7) 0.0256(4) Uani d . 1 . .
C C10 1.4892(5) 0.39485(14) 0.37598(8) 0.0436(6) Uani d . 1 . .
H H10A 1.6029 0.3553 0.3724 0.065 Uiso calc R 1 . .
H H10B 1.5837 0.4362 0.3858 0.065 Uiso calc R 1 . .
H H10C 1.4058 0.4038 0.3446 0.065 Uiso calc R 1 . .
C C11 0.4782(5) 0.33763(11) 0.57576(8) 0.0391(5) Uani d . 1 . .
H H11A 0.3952 0.2960 0.5620 0.047 Uiso calc R 1 . .
H H11B 0.3480 0.3729 0.5821 0.047 Uiso calc R 1 . .
C C12 0.5982(7) 0.31787(14) 0.62423(9) 0.0614(8) Uani d . 1 . .
H H12A 0.4688 0.3042 0.6477 0.092 Uiso calc R 1 . .
H H12B 0.6905 0.3578 0.6372 0.092 Uiso calc R 1 . .
H H12C 0.7128 0.2789 0.6191 0.092 Uiso calc R 1 . .
C C13 0.5741(4) 0.52634(10) 0.57359(6) 0.0238(4) Uani d . 1 . .
H H13 0.7309 0.5474 0.5605 0.029 Uiso calc R 1 . .
C C14 0.7213(4) 0.53372(11) 0.65513(7) 0.0275(4) Uani d . 1 . .
H H14 0.8610 0.5618 0.6411 0.033 Uiso calc R 1 A .
C C15 0.5099(4) 0.58234(11) 0.66957(7) 0.0269(4) Uani d . 1 A .
H H15 0.3631 0.5546 0.6809 0.032 Uiso calc R 1 . .
C C16 0.4377(4) 0.62670(10) 0.62631(7) 0.0255(4) Uani d . 1 . .
H H16 0.5763 0.6595 0.6183 0.031 Uiso calc R 1 A .
C C17 0.3777(4) 0.58191(10) 0.58157(6) 0.0240(4) Uani d . 1 A .
H H17 0.2101 0.5599 0.5855 0.029 Uiso calc R 1 . .
C C18 0.8190(4) 0.48969(12) 0.69638(8) 0.0348(5) Uani d . 1 A .
H H18A 0.9367 0.4545 0.6835 0.042 Uiso calc R 1 . .
H H18B 0.9082 0.5191 0.7205 0.042 Uiso calc R 1 . .
C C21 0.4515(6) 0.63038(14) 0.74961(9) 0.0497(7) Uani d . 1 . .
C C22 0.5634(8) 0.68002(18) 0.78556(10) 0.0779(11) Uani d . 1 . .
H H22A 0.5080 0.6680 0.8188 0.117 Uiso calc R 1 . .
H H22B 0.5103 0.7275 0.7777 0.117 Uiso calc R 1 . .
H H22C 0.7454 0.6771 0.7838 0.117 Uiso calc R 1 . .
C C23 0.2251(4) 0.73549(11) 0.63784(8) 0.0308(5) Uani d . 1 . .
C C24 -0.0071(5) 0.76662(13) 0.65782(10) 0.0443(6) Uani d . 1 A .
H H24A 0.0278 0.8137 0.6698 0.067 Uiso calc R 1 . .
H H24B -0.0689 0.7379 0.6849 0.067 Uiso calc R 1 . .
H H24C -0.1333 0.7688 0.6319 0.067 Uiso calc R 1 . .
C C25 0.1693(4) 0.65329(11) 0.52218(8) 0.0322(5) Uani d D 1 . .
C C26 0.2118(5) 0.69197(13) 0.47544(9) 0.0469(6) Uani d D 1 . .
H H26A 0.0592 0.6913 0.4557 0.070 Uiso calc R 1 . .
H H26B 0.3469 0.6698 0.4570 0.070 Uiso calc R 1 . .
H H26C 0.2573 0.7402 0.4829 0.070 Uiso calc R 1 . .
C C19B 0.647(2) 0.4064(9) 0.7485(5) 0.069(3) Uani d PDU 0.366(8) A 1
C C20B 0.435(3) 0.3921(15) 0.7846(9) 0.060(4) Uani d PDU 0.366(8) A 1
H H20D 0.5040 0.3813 0.8170 0.090 Uiso calc PR 0.366(8) A 1
H H20E 0.3359 0.3526 0.7729 0.090 Uiso calc PR 0.366(8) A 1
H H20F 0.3280 0.4334 0.7870 0.090 Uiso calc PR 0.366(8) A 1
O O12B 0.8449(12) 0.3784(5) 0.7519(4) 0.093(3) Uani d PDU 0.366(8) A 1
C C19A 0.6517(12) 0.4270(4) 0.7636(3) 0.0563(18) Uani d PDU 0.634(8) A 2
C C20A 0.415(2) 0.3870(9) 0.7769(5) 0.072(3) Uani d PDU 0.634(8) A 2
H H20A 0.4502 0.3554 0.8043 0.108 Uiso calc PR 0.634(8) A 2
H H20B 0.3589 0.3601 0.7485 0.108 Uiso calc PR 0.634(8) A 2
H H20C 0.2846 0.4199 0.7866 0.108 Uiso calc PR 0.634(8) A 2
O O12A 0.8390(7) 0.4347(4) 0.78546(18) 0.106(2) Uani d PDU 0.634(8) A 2

loop_
_atom_site_aniso_label
_atom_site_aniso_U_11
_atom_site_aniso_U_22
_atom_site_aniso_U_33
_atom_site_aniso_U_12
_atom_site_aniso_U_13
_atom_site_aniso_U_23
O1 0.0389(8) 0.0191(7) 0.0443(8) -0.0035(7) -0.0025(8) 0.0028(6)
O2 0.0448(9) 0.0399(9) 0.0435(9) 0.0117(8) 0.0165(8) 0.0028(7)
O3 0.0281(7) 0.0235(7) 0.0297(6) -0.0004(6) 0.0014(6) -0.0070(6)
O4 0.0362(8) 0.0239(7) 0.0245(6) -0.0009(7) 0.0008(6) 0.0002(5)
O5 0.0425(9) 0.0482(10) 0.0324(7) -0.0075(9) -0.0021(8) 0.0118(7)
O6 0.0384(8) 0.0382(8) 0.0284(7) -0.0048(8) -0.0019(7) -0.0103(6)
O7 0.0265(7) 0.0268(7) 0.0411(8) 0.0006(7) 0.0070(7) -0.0093(7)
O8 0.0290(7) 0.0282(7) 0.0270(6) 0.0002(6) 0.0013(6) 0.0025(6)
O9 0.0273(8) 0.0374(9) 0.0632(11) 0.0003(7) -0.0016(8) 0.0107(8)
O10 0.0527(11) 0.0316(8) 0.0859(13) 0.0056(9) 0.0298(11) 0.0093(9)
O11 0.0876(17) 0.125(2) 0.0504(12) -0.0470(17) 0.0358(12) -0.0397(13)
N1 0.0300(8) 0.0204(8) 0.0307(8) 0.0027(8) 0.0022(8) -0.0023(7)
C1 0.0309(10) 0.0215(10) 0.0301(10) -0.0050(9) -0.0028(9) -0.0030(8)
C2 0.0327(10) 0.0243(10) 0.0261(9) -0.0053(9) -0.0006(9) -0.0022(8)
C3 0.0267(10) 0.0232(10) 0.0257(9) 0.0001(9) -0.0009(8) -0.0046(8)
C4 0.0306(10) 0.0228(10) 0.0211(8) -0.0002(9) -0.0019(8) -0.0012(8)
C5 0.0405(11) 0.0232(10) 0.0280(9) 0.0066(10) 0.0011(10) -0.0018(8)
C6 0.0526(14) 0.0266(10) 0.0314(10) 0.0016(11) 0.0022(11) 0.0046(9)
C7 0.0441(13) 0.0352(12) 0.0295(10) -0.0011(11) 0.0088(10) 0.0040(9)
C8 0.0348(11) 0.0297(11) 0.0291(10) 0.0020(10) 0.0035(10) -0.0041(9)
C9 0.0301(10) 0.0220(9) 0.0247(9) -0.0002(9) -0.0013(9) -0.0013(8)
C10 0.0365(12) 0.0600(16) 0.0343(11) 0.0046(12) 0.0084(10) -0.0072(11)
C11 0.0511(14) 0.0244(10) 0.0417(12) -0.0068(11) 0.0122(12) -0.0019(9)
C12 0.105(2) 0.0386(14) 0.0412(13) -0.0053(17) 0.0132(17) 0.0093(11)
C13 0.0262(9) 0.0231(10) 0.0221(8) -0.0013(9) 0.0018(8) -0.0009(8)
C14 0.0259(10) 0.0302(11) 0.0264(9) -0.0040(9) 0.0020(8) 0.0004(8)
C15 0.0296(10) 0.0276(10) 0.0236(9) -0.0070(10) 0.0016(8) -0.0045(8)
C16 0.0223(9) 0.0247(10) 0.0296(10) 0.0000(8) 0.0044(8) -0.0034(8)
C17 0.0236(9) 0.0228(9) 0.0256(9) -0.0019(9) 0.0028(8) 0.0009(8)
C18 0.0314(11) 0.0381(13) 0.0351(11) -0.0016(11) -0.0024(9) 0.0043(10)
C21 0.0624(18) 0.0572(16) 0.0293(11) -0.0063(15) 0.0029(12) -0.0125(11)
C22 0.106(3) 0.086(2) 0.0415(14) -0.011(2) -0.0116(18) -0.0300(15)
C23 0.0347(11) 0.0293(11) 0.0285(10) 0.0024(10) 0.0012(9) -0.0034(9)
C24 0.0385(12) 0.0371(12) 0.0574(15) 0.0064(12) 0.0064(12) -0.0096(11)
C25 0.0342(12) 0.0221(10) 0.0403(11) -0.0028(9) -0.0071(10) 0.0008(9)
C26 0.0532(15) 0.0409(13) 0.0467(13) -0.0018(13) -0.0088(12) 0.0115(11)
C19B 0.046(4) 0.102(7) 0.060(6) 0.000(4) -0.008(4) 0.047(5)
C20B 0.047(5) 0.080(8) 0.054(6) -0.003(6) -0.009(4) 0.009(6)
O12B 0.048(3) 0.129(6) 0.102(6) 0.011(4) 0.000(4) 0.088(5)
C19A 0.036(2) 0.089(5) 0.045(3) 0.007(3) 0.004(2) 0.029(3)
C20A 0.055(4) 0.094(6) 0.066(6) -0.010(4) 0.010(4) 0.054(5)
O12A 0.050(2) 0.195(6) 0.072(3) -0.024(3) -0.017(2) 0.077(4)

loop_
_atom_type_symbol
_atom_type_description
_atom_type_scat_dispersion_real
_atom_type_scat_dispersion_imag
_atom_type_scat_source
C C 0.0033 0.0016 'International Tables Vol C Tables 4.2.6.8 and 6.1.1.4'
H H 0.0000 0.0000 'International Tables Vol C Tables 4.2.6.8 and 6.1.1.4'
N N 0.0061 0.0033 'International Tables Vol C Tables 4.2.6.8 and 6.1.1.4'
O O 0.0106 0.0060 'International Tables Vol C Tables 4.2.6.8 and 6.1.1.4'

loop_
_geom_angle_atom_site_label_1
_geom_angle_atom_site_label_2
_geom_angle_atom_site_label_3
_geom_angle_site_symmetry_1
_geom_angle_site_symmetry_3
_geom_angle
_geom_angle_publ_flag
C8 O2 C10 . . 118.57(17) ?
C3 O3 C13 . . 113.78(15) ?
C13 O4 C14 . . 112.00(14) ?
C19B O5 C19A . . 25.1(8) ?
C19B O5 C18 . . 120.2(6) ?
C19A O5 C18 . . 117.1(3) ?
C21 O6 C15 . . 117.16(18) ?
C23 O7 C16 . . 118.72(17) ?
C25 O8 C17 . . 118.58(16) ?
C1 N1 C9 . . 124.38(18) ?
C1 N1 H1 . . 117.8 ?
C9 N1 H1 . . 117.8 ?
O1 C1 N1 . . 119.63(19) ?
O1 C1 C2 . . 123.48(19) ?
N1 C1 C2 . . 116.87(17) ?
C3 C2 C1 . . 118.65(18) ?
C3 C2 C11 . . 123.99(19) ?
C1 C2 C11 . . 117.36(17) ?
C2 C3 O3 . . 119.58(17) ?
C2 C3 C4 . . 123.35(18) ?
O3 C3 C4 . . 116.99(16) ?
C9 C4 C5 . . 119.09(18) ?
C9 C4 C3 . . 116.51(17) ?
C5 C4 C3 . . 124.36(19) ?
C6 C5 C4 . . 119.6(2) ?
C6 C5 H5 . . 120.2 ?
C4 C5 H5 . . 120.2 ?
C5 C6 C7 . . 121.5(2) ?
C5 C6 H6 . . 119.3 ?
C7 C6 H6 . . 119.3 ?
C8 C7 C6 . . 119.8(2) ?
C8 C7 H7 . . 120.1 ?
C6 C7 H7 . . 120.1 ?
O2 C8 C7 . . 126.5(2) ?
O2 C8 C9 . . 113.80(18) ?
C7 C8 C9 . . 119.6(2) ?
N1 C9 C4 . . 120.02(18) ?
N1 C9 C8 . . 119.53(18) ?
C4 C9 C8 . . 120.42(18) ?
O2 C10 H10A . . 109.5 ?
O2 C10 H10B . . 109.5 ?
H10A C10 H10B . . 109.5 ?
O2 C10 H10C . . 109.5 ?
H10A C10 H10C . . 109.5 ?
H10B C10 H10C . . 109.5 ?
C2 C11 C12 . . 114.5(2) ?
C2 C11 H11A . . 108.6 ?
C12 C11 H11A . . 108.6 ?
C2 C11 H11B . . 108.6 ?
C12 C11 H11B . . 108.6 ?
H11A C11 H11B . . 107.6 ?
C11 C12 H12A . . 109.5 ?
C11 C12 H12B . . 109.5 ?
H12A C12 H12B . . 109.5 ?
C11 C12 H12C . . 109.5 ?
H12A C12 H12C . . 109.5 ?
H12B C12 H12C . . 109.5 ?
O3 C13 O4 . . 107.29(15) ?
O3 C13 C17 . . 106.83(15) ?
O4 C13 C17 . . 110.86(14) ?
O3 C13 H13 . . 110.6 ?
O4 C13 H13 . . 110.6 ?
C17 C13 H13 . . 110.6 ?
O4 C14 C18 . . 109.20(17) ?
O4 C14 C15 . . 105.71(16) ?
C18 C14 C15 . . 114.39(16) ?
O4 C14 H14 . . 109.1 ?
C18 C14 H14 . . 109.1 ?
C15 C14 H14 . . 109.1 ?
O6 C15 C16 . . 108.14(16) ?
O6 C15 C14 . . 109.22(17) ?
C16 C15 C14 . . 109.70(15) ?
O6 C15 H15 . . 109.9 ?
C16 C15 H15 . . 109.9 ?
C14 C15 H15 . . 109.9 ?
O7 C16 C15 . . 106.62(15) ?
O7 C16 C17 . . 109.87(15) ?
C15 C16 C17 . . 111.11(16) ?
O7 C16 H16 . . 109.7 ?
C15 C16 H16 . . 109.7 ?
C17 C16 H16 . . 109.7 ?
O8 C17 C13 . . 105.04(14) ?
O8 C17 C16 . . 110.07(15) ?
C13 C17 C16 . . 111.41(16) ?
O8 C17 H17 . . 110.1 ?
C13 C17 H17 . . 110.1 ?
C16 C17 H17 . . 110.1 ?
O5 C18 C14 . . 108.13(17) ?
O5 C18 H18A . . 110.1 ?
C14 C18 H18A . . 110.1 ?
O5 C18 H18B . . 110.1 ?
C14 C18 H18B . . 110.1 ?
H18A C18 H18B . . 108.4 ?
O11 C21 O6 . . 123.5(2) ?
O11 C21 C22 . . 126.5(3) ?
O6 C21 C22 . . 110.0(3) ?
C21 C22 H22A . . 109.5 ?
C21 C22 H22B . . 109.5 ?
H22A C22 H22B . . 109.5 ?
C21 C22 H22C . . 109.5 ?
H22A C22 H22C . . 109.5 ?
H22B C22 H22C . . 109.5 ?
O10 C23 O7 . . 123.1(2) ?
O10 C23 C24 . . 125.8(2) ?
O7 C23 C24 . . 111.1(2) ?
C23 C24 H24A . . 109.5 ?
C23 C24 H24B . . 109.5 ?
H24A C24 H24B . . 109.5 ?
C23 C24 H24C . . 109.5 ?
H24A C24 H24C . . 109.5 ?
H24B C24 H24C . . 109.5 ?
O9 C25 O8 . . 123.39(19) ?
O9 C25 C26 . . 126.2(2) ?
O8 C25 C26 . . 110.40(19) ?
C25 C26 H26A . . 109.5 ?
C25 C26 H26B . . 109.5 ?
H26A C26 H26B . . 109.5 ?
C25 C26 H26C . . 109.5 ?
H26A C26 H26C . . 109.5 ?
H26B C26 H26C . . 109.5 ?
O12B C19B O5 . . 121.7(11) ?
O12B C19B C20B . . 122.2(15) ?
O5 C19B C20B . . 115.4(14) ?
O12A C19A O5 . . 122.6(6) ?
O12A C19A C20A . . 130.6(9) ?
O5 C19A C20A . . 106.8(7) ?
C19A C20A H20A . . 109.5 ?
C19A C20A H20B . . 109.5 ?
H20A C20A H20B . . 109.5 ?
C19A C20A H20C . . 109.5 ?
H20A C20A H20C . . 109.5 ?
H20B C20A H20C . . 109.5 ?

loop_
_geom_bond_atom_site_label_1
_geom_bond_atom_site_label_2
_geom_bond_site_symmetry_2
_geom_bond_distance
_geom_bond_publ_flag
O1 C1 . 1.237(2) ?
O2 C8 . 1.357(3) ?
O2 C10 . 1.421(3) ?
O3 C3 . 1.397(2) ?
O3 C13 . 1.402(2) ?
O4 C13 . 1.419(2) ?
O4 C14 . 1.431(2) ?
O5 C19B . 1.256(15) ?
O5 C19A . 1.342(8) ?
O5 C18 . 1.433(3) ?
O6 C21 . 1.359(3) ?
O6 C15 . 1.440(2) ?
O7 C23 . 1.347(3) ?
O7 C16 . 1.445(2) ?
O8 C25 . 1.351(3) ?
O8 C17 . 1.438(2) ?
O9 C25 . 1.203(3) ?
O10 C23 . 1.191(3) ?
O11 C21 . 1.190(3) ?
N1 C1 . 1.364(3) ?
N1 C9 . 1.380(3) ?
N1 H1 . 0.8800 ?
C1 C2 . 1.463(3) ?
C2 C3 . 1.353(3) ?
C2 C11 . 1.502(3) ?
C3 C4 . 1.440(3) ?
C4 C9 . 1.393(3) ?
C4 C5 . 1.412(3) ?
C5 C6 . 1.367(3) ?
C5 H5 . 0.9500 ?
C6 C7 . 1.397(3) ?
C6 H6 . 0.9500 ?
C7 C8 . 1.372(3) ?
C7 H7 . 0.9500 ?
C8 C9 . 1.410(3) ?
C10 H10A . 0.9800 ?
C10 H10B . 0.9800 ?
C10 H10C . 0.9800 ?
C11 C12 . 1.518(4) ?
C11 H11A . 0.9900 ?
C11 H11B . 0.9900 ?
C12 H12A . 0.9800 ?
C12 H12B . 0.9800 ?
C12 H12C . 0.9800 ?
C13 C17 . 1.516(3) ?
C13 H13 . 1.0000 ?
C14 C18 . 1.502(3) ?
C14 C15 . 1.522(3) ?
C14 H14 . 1.0000 ?
C15 C16 . 1.506(3) ?
C15 H15 . 1.0000 ?
C16 C17 . 1.527(3) ?
C16 H16 . 1.0000 ?
C17 H17 . 1.0000 ?
C18 H18A . 0.9900 ?
C18 H18B . 0.9900 ?
C21 C22 . 1.494(4) ?
C22 H22A . 0.9800 ?
C22 H22B . 0.9800 ?
C22 H22C . 0.9800 ?
C23 C24 . 1.486(3) ?
C24 H24A . 0.9800 ?
C24 H24B . 0.9800 ?
C24 H24C . 0.9800 ?
C25 C26 . 1.492(3) ?
C26 H26A . 0.9800 ?
C26 H26B . 0.9800 ?
C26 H26C . 0.9800 ?
C19B O12B . 1.195(12) ?
C19B C20B . 1.529(14) ?
C20B H20D . 0.9800 ?
C20B H20E . 0.9800 ?
C20B H20F . 0.9800 ?
C19A O12A . 1.179(7) ?
C19A C20A . 1.529(10) ?
C20A H20A . 0.9800 ?
C20A H20B . 0.9800 ?
C20A H20C . 0.9800 ?

loop_
_geom_hbond_atom_site_label_D
_geom_hbond_atom_site_label_H
_geom_hbond_atom_site_label_A
_geom_hbond_site_symmetry_A
_geom_hbond_distance_DH
_geom_hbond_distance_HA
_geom_hbond_distance_DA
_geom_hbond_angle_DHA
N1 H1 O1 4_556 0.88 1.98 2.831(2) 163.2
C13 H13 O9 1_655 1.00 2.39 3.292(3) 149.1

loop_
_geom_torsion_atom_site_label_1
_geom_torsion_atom_site_label_2
_geom_torsion_atom_site_label_3
_geom_torsion_atom_site_label_4
_geom_torsion_site_symmetry_1
_geom_torsion_site_symmetry_2
_geom_torsion_site_symmetry_3
_geom_torsion_site_symmetry_4
_geom_torsion
_geom_torsion_publ_flag
C9 N1 C1 O1 . . . . 178.86(18) ?
C9 N1 C1 C2 . . . . -2.5(3) ?
O1 C1 C2 C3 . . . . 177.27(19) ?
N1 C1 C2 C3 . . . . -1.3(3) ?
O1 C1 C2 C11 . . . . -3.2(3) ?
N1 C1 C2 C11 . . . . 178.23(18) ?
C1 C2 C3 O3 . . . . -178.62(16) ?
C11 C2 C3 O3 . . . . 1.9(3) ?
C1 C2 C3 C4 . . . . 4.9(3) ?
C11 C2 C3 C4 . . . . -174.59(19) ?
C13 O3 C3 C2 . . . . 103.2(2) ?
C13 O3 C3 C4 . . . . -80.1(2) ?
C2 C3 C4 C9 . . . . -4.7(3) ?
O3 C3 C4 C9 . . . . 178.79(16) ?
C2 C3 C4 C5 . . . . 173.0(2) ?
O3 C3 C4 C5 . . . . -3.5(3) ?
C9 C4 C5 C6 . . . . 0.0(3) ?
C3 C4 C5 C6 . . . . -177.7(2) ?
C4 C5 C6 C7 . . . . -1.6(3) ?
C5 C6 C7 C8 . . . . 2.0(3) ?
C10 O2 C8 C7 . . . . 4.6(3) ?
C10 O2 C8 C9 . . . . -175.86(18) ?
C6 C7 C8 O2 . . . . 178.7(2) ?
C6 C7 C8 C9 . . . . -0.8(3) ?
C1 N1 C9 C4 . . . . 2.8(3) ?
C1 N1 C9 C8 . . . . -175.50(19) ?
C5 C4 C9 N1 . . . . -177.02(18) ?
C3 C4 C9 N1 . . . . 0.8(3) ?
C5 C4 C9 C8 . . . . 1.2(3) ?
C3 C4 C9 C8 . . . . 179.01(18) ?
O2 C8 C9 N1 . . . . -2.1(3) ?
C7 C8 C9 N1 . . . . 177.45(19) ?
O2 C8 C9 C4 . . . . 179.66(18) ?
C7 C8 C9 C4 . . . . -0.8(3) ?
C3 C2 C11 C12 . . . . -114.4(2) ?
C1 C2 C11 C12 . . . . 66.1(3) ?
C3 O3 C13 O4 . . . . -73.23(18) ?
C3 O3 C13 C17 . . . . 167.84(14) ?
C14 O4 C13 O3 . . . . -179.20(15) ?
C14 O4 C13 C17 . . . . -62.9(2) ?
C13 O4 C14 C18 . . . . -167.76(16) ?
C13 O4 C14 C15 . . . . 68.72(19) ?
C21 O6 C15 C16 . . . . 113.7(2) ?
C21 O6 C15 C14 . . . . -126.9(2) ?
O4 C14 C15 O6 . . . . 178.44(14) ?
C18 C14 C15 O6 . . . . 58.3(2) ?
O4 C14 C15 C16 . . . . -63.19(19) ?
C18 C14 C15 C16 . . . . 176.64(18) ?
C23 O7 C16 C15 . . . . 124.02(19) ?
C23 O7 C16 C17 . . . . -115.48(18) ?
O6 C15 C16 O7 . . . . -67.3(2) ?
C14 C15 C16 O7 . . . . 173.66(15) ?
O6 C15 C16 C17 . . . . 173.00(16) ?
C14 C15 C16 C17 . . . . 54.0(2) ?
C25 O8 C17 C13 . . . . 147.94(17) ?
C25 O8 C17 C16 . . . . -92.0(2) ?
O3 C13 C17 O8 . . . . -74.60(17) ?
O4 C13 C17 O8 . . . . 168.81(14) ?
O3 C13 C17 C16 . . . . 166.26(15) ?
O4 C13 C17 C16 . . . . 49.7(2) ?
O7 C16 C17 O8 . . . . 79.57(19) ?
C15 C16 C17 O8 . . . . -162.69(16) ?
O7 C16 C17 C13 . . . . -164.32(15) ?
C15 C16 C17 C13 . . . . -46.6(2) ?
C19B O5 C18 C14 . . . . 166.2(9) ?
C19A O5 C18 C14 . . . . -165.4(4) ?
O4 C14 C18 O5 . . . . -67.2(2) ?
C15 C14 C18 O5 . . . . 51.0(2) ?
C15 O6 C21 O11 . . . . -1.4(4) ?
C15 O6 C21 C22 . . . . -179.6(2) ?
C16 O7 C23 O10 . . . . 4.7(3) ?
C16 O7 C23 C24 . . . . -175.71(17) ?
C17 O8 C25 O9 . . . . 3.1(3) ?
C17 O8 C25 C26 . . . . -177.82(17) ?
C19A O5 C19B O12B . . . . -102(3) ?
C18 O5 C19B O12B . . . . -12.3(19) ?
C19A O5 C19B C20B . . . . 68(2) ?
C18 O5 C19B C20B . . . . 158.4(14) ?
C19B O5 C19A O12A . . . . 112(2) ?
C18 O5 C19A O12A . . . . 8.2(9) ?
C19B O5 C19A C20A . . . . -69(2) ?
C18 O5 C19A C20A . . . . -172.8(8) ?
